data_7239451
loop_
_publ_author_name
'Wang, Junfeng'
'Pang, Yi'

_publ_section_title
;
 A Simple Sensitive ESIPT On-Off Fluorescent Sensor for Selective
 Detection of Al<sup>3+</sup> in Water.
;
_journal_issue 12
_journal_name_full 'RSC advances'
_journal_page_first 5845
_journal_page_last 5848
_journal_paper_doi 10.1039/C3RA47104G
_journal_volume 4
_journal_year 2013
_chemical_formula_moiety 'C9 H10 N2 O2'
_chemical_formula_sum 'C9 H10 N2 O2'
_chemical_formula_weight 178.19
_space_group_IT_number 14
_space_group_name_Hall '-P 2yn'
_space_group_name_H-M_alt 'P 1 21/n 1'
_symmetry_cell_setting monoclinic
_symmetry_space_group_name_H-M 'P 1 21/n 1'
_atom_sites_solution_hydrogens geom
_atom_sites_solution_primary direct
_atom_sites_solution_secondary difmap
_audit_creation_method SHELXL-97
_cell_angle_alpha 90.00
_cell_angle_beta 95.8670(10)
_cell_angle_gamma 90.00
_cell_formula_units_Z 4
_cell_length_a 4.44860(10)
_cell_length_b 25.8691(6)
_cell_length_c 7.4266(2)
_cell_measurement_reflns_used 4355
_cell_measurement_temperature 100(2)
_cell_measurement_theta_max 28.27
_cell_measurement_theta_min 2.87
_cell_volume 850.19(4)
_computing_cell_refinement 'Bruker SAINT'
_computing_data_collection 'Bruker APEX2'
_computing_data_reduction 'Bruker SAINT'
_computing_molecular_graphics 'Bruker SHELXTL'
_computing_publication_material 'Bruker SHELXTL'
_computing_structure_refinement 'SHELXL-97 (Sheldrick, 2008)'
_computing_structure_solution 'SHELXS-97 (Sheldrick, 2008)'
_diffrn_ambient_temperature 100(2)
_diffrn_measured_fraction_theta_full 0.998
_diffrn_measured_fraction_theta_max 0.998
_diffrn_measurement_device_type 'Bruker APEX-II CCD'
_diffrn_measurement_method '\f and \w scans'
_diffrn_radiation_monochromator graphite
_diffrn_radiation_source 'fine-focus sealed tube'
_diffrn_radiation_type MoK\a
_diffrn_radiation_wavelength 0.71073
_diffrn_reflns_av_R_equivalents 0.0251
_diffrn_reflns_av_sigmaI/netI 0.0226
_diffrn_reflns_limit_h_max 5
_diffrn_reflns_limit_h_min -5
_diffrn_reflns_limit_k_max 32
_diffrn_reflns_limit_k_min -32
_diffrn_reflns_limit_l_max 9
_diffrn_reflns_limit_l_min -9
_diffrn_reflns_number 6929
_diffrn_reflns_theta_full 26.29
_diffrn_reflns_theta_max 26.29
_diffrn_reflns_theta_min 1.57
_exptl_absorpt_coefficient_mu 0.101
_exptl_absorpt_correction_T_max 0.9945
_exptl_absorpt_correction_T_min 0.9793
_exptl_absorpt_correction_type multi-scan
_exptl_absorpt_process_details SADABS
_exptl_crystal_colour colourless
_exptl_crystal_density_diffrn 1.400
_exptl_crystal_density_meas 0
_exptl_crystal_density_method 'not measured'
_exptl_crystal_description block
_exptl_crystal_F_000 380
_exptl_crystal_size_max 0.21
_exptl_crystal_size_mid 0.13
_exptl_crystal_size_min 0.06
_refine_diff_density_max 0.259
_refine_diff_density_min -0.196
_refine_diff_density_rms 0.041
_refine_ls_extinction_method none
_refine_ls_goodness_of_fit_ref 1.045
_refine_ls_hydrogen_treatment constr
_refine_ls_matrix_type full
_refine_ls_number_parameters 120
_refine_ls_number_reflns 1731
_refine_ls_number_restraints 0
_refine_ls_restrained_S_all 1.045
_refine_ls_R_factor_all 0.0411
_refine_ls_R_factor_gt 0.0345
_refine_ls_shift/su_max 0.001
_refine_ls_shift/su_mean 0.000
_refine_ls_structure_factor_coef Fsqd
_refine_ls_weighting_details 'calc w=1/[\s^2^(Fo^2^)+(0.0451P)^2^+0.3014P] where P=(Fo^2^+2Fc^2^)/3'
_refine_ls_weighting_scheme calc
_refine_ls_wR_factor_gt 0.0892
_refine_ls_wR_factor_ref 0.0941
_reflns_number_gt 1483
_reflns_number_total 1731
_reflns_threshold_expression >2sigma(I)
_cod_data_source_file c3ra47104g.txt
_cod_data_source_block junfeng071013
_cod_depositor_comments
;
The following automatic conversions were performed:

data item '_refine_ls_hydrogen_treatment' value 'Constr' was changed
to 'constr' in accordance with the
/home/saulius/struct/COD-crude-data/automatic-downloads/DataCite-retrospective/RSC/depositions/lib/dictionaries/cif_core.dic
dictionary named 'cif_core.dic' version 2.4.2 last updated on
2011-04-26.

data item '_symmetry_cell_setting' value 'Monoclinic' was changed to
'monoclinic' in accordance with the
/home/saulius/struct/COD-crude-data/automatic-downloads/DataCite-retrospective/RSC/depositions/lib/dictionaries/cif_core.dic
dictionary named 'cif_core.dic' version 2.4.2 last updated on
2011-04-26.

Automatic conversion script
Id: cif_fix_values 6909 2019-04-08 15:41:33Z antanas 
;
_cod_original_sg_symbol_H-M P2(1)/n
_cod_database_code 7239451

loop_
_symmetry_equiv_pos_as_xyz
'x, y, z'
'-x+1/2, y+1/2, -z+1/2'
'-x, -y, -z'
'x-1/2, -y-1/2, z-1/2'

loop_
_atom_site_label
_atom_site_type_symbol
_atom_site_fract_x
_atom_site_fract_y
_atom_site_fract_z
_atom_site_U_iso_or_equiv
_atom_site_adp_type
_atom_site_occupancy
_atom_site_symmetry_multiplicity
_atom_site_calc_flag
_atom_site_refinement_flags
O1 O 0.6262(2) 0.84365(4) 0.28193(12) 0.0207(2) Uani 1 1 d .
H1A H 0.7542 0.8675 0.2821 0.031 Uiso 1 1 calc R
O2 O 1.50108(19) 1.00180(3) 0.25847(12) 0.0192(2) Uani 1 1 d .
N1 N 1.2041(2) 0.95428(4) 0.41900(14) 0.0155(2) Uani 1 1 d .
H1B H 1.2766 0.9698 0.5197 0.019 Uiso 1 1 calc R
N2 N 0.9893(2) 0.91624(4) 0.42478(14) 0.0155(2) Uani 1 1 d .
C1 C 0.5600(3) 0.83489(5) 0.45400(17) 0.0165(3) Uani 1 1 d .
C2 C 0.3594(3) 0.79514(5) 0.48198(18) 0.0202(3) Uani 1 1 d .
H2 H 0.2743 0.7751 0.3823 0.024 Uiso 1 1 calc R
C3 C 0.2834(3) 0.78466(5) 0.65385(19) 0.0215(3) Uani 1 1 d .
H3 H 0.1480 0.7572 0.6717 0.026 Uiso 1 1 calc R
C4 C 0.4033(3) 0.81399(5) 0.80157(19) 0.0208(3) Uani 1 1 d .
H4 H 0.3484 0.8070 0.9194 0.025 Uiso 1 1 calc R
C5 C 0.6031(3) 0.85340(5) 0.77401(17) 0.0181(3) Uani 1 1 d .
H5 H 0.6853 0.8734 0.8744 0.022 Uiso 1 1 calc R
C6 C 0.6875(3) 0.86455(5) 0.60181(17) 0.0151(3) Uani 1 1 d .
C7 C 0.9077(3) 0.90510(5) 0.58096(17) 0.0151(3) Uani 1 1 d .
H7 H 0.9923 0.9236 0.6845 0.018 Uiso 1 1 calc R
C8 C 1.3047(3) 0.96810(5) 0.26058(17) 0.0154(3) Uani 1 1 d .
C9 C 1.1694(3) 0.94169(5) 0.09160(17) 0.0189(3) Uani 1 1 d .
H9A H 1.2627 0.9552 -0.0128 0.028 Uiso 1 1 calc R
H9B H 0.9513 0.9483 0.0751 0.028 Uiso 1 1 calc R
H9C H 1.2056 0.9044 0.1020 0.028 Uiso 1 1 calc R

loop_
_atom_site_aniso_label
_atom_site_aniso_U_11
_atom_site_aniso_U_22
_atom_site_aniso_U_33
_atom_site_aniso_U_23
_atom_site_aniso_U_13
_atom_site_aniso_U_12
O1 0.0232(5) 0.0228(5) 0.0168(5) -0.0023(4) 0.0044(4) -0.0066(4)
O2 0.0207(5) 0.0209(5) 0.0165(5) -0.0001(4) 0.0038(4) -0.0059(4)
N1 0.0154(5) 0.0173(5) 0.0140(5) -0.0023(4) 0.0019(4) -0.0039(4)
N2 0.0135(5) 0.0149(5) 0.0183(6) 0.0005(4) 0.0026(4) -0.0007(4)
C1 0.0142(6) 0.0173(6) 0.0182(7) -0.0002(5) 0.0028(5) 0.0025(4)
C2 0.0184(6) 0.0165(6) 0.0258(7) -0.0028(5) 0.0033(5) -0.0005(5)
C3 0.0169(6) 0.0164(6) 0.0319(8) 0.0034(5) 0.0065(5) -0.0009(5)
C4 0.0194(6) 0.0225(7) 0.0216(7) 0.0057(5) 0.0071(5) 0.0038(5)
C5 0.0166(6) 0.0206(6) 0.0172(6) 0.0008(5) 0.0014(5) 0.0024(5)
C6 0.0125(5) 0.0153(6) 0.0176(7) 0.0009(5) 0.0020(5) 0.0027(4)
C7 0.0139(5) 0.0166(6) 0.0147(6) -0.0011(5) 0.0012(5) 0.0015(4)
C8 0.0147(6) 0.0145(6) 0.0171(7) 0.0006(5) 0.0028(5) 0.0020(4)
C9 0.0215(6) 0.0210(6) 0.0146(6) -0.0007(5) 0.0034(5) -0.0024(5)

loop_
_atom_type_symbol
_atom_type_description
_atom_type_scat_dispersion_real
_atom_type_scat_dispersion_imag
_atom_type_scat_source
C C 0.0033 0.0016 'International Tables Vol C Tables 4.2.6.8 and 6.1.1.4'
H H 0.0000 0.0000 'International Tables Vol C Tables 4.2.6.8 and 6.1.1.4'
N N 0.0061 0.0033 'International Tables Vol C Tables 4.2.6.8 and 6.1.1.4'
O O 0.0106 0.0060 'International Tables Vol C Tables 4.2.6.8 and 6.1.1.4'

loop_
_geom_angle_atom_site_label_1
_geom_angle_atom_site_label_2
_geom_angle_atom_site_label_3
_geom_angle
C1 O1 H1A 109.5
C8 N1 N2 120.69(10)
C8 N1 H1B 119.7
N2 N1 H1B 119.7
C7 N2 N1 116.78(10)
O1 C1 C2 117.88(11)
O1 C1 C6 122.19(11)
C2 C1 C6 119.94(12)
C3 C2 C1 120.33(12)
C3 C2 H2 119.8
C1 C2 H2 119.8
C2 C3 C4 120.69(12)
C2 C3 H3 119.7
C4 C3 H3 119.7
C5 C4 C3 119.02(12)
C5 C4 H4 120.5
C3 C4 H4 120.5
C4 C5 C6 121.63(12)
C4 C5 H5 119.2
C6 C5 H5 119.2
C5 C6 C1 118.38(11)
C5 C6 C7 119.51(11)
C1 C6 C7 122.09(11)
N2 C7 C6 120.94(11)
N2 C7 H7 119.5
C6 C7 H7 119.5
O2 C8 N1 119.75(11)
O2 C8 C9 122.33(11)
N1 C8 C9 117.92(10)
C8 C9 H9A 109.5
C8 C9 H9B 109.5
H9A C9 H9B 109.5
C8 C9 H9C 109.5
H9A C9 H9C 109.5
H9B C9 H9C 109.5

loop_
_geom_bond_atom_site_label_1
_geom_bond_atom_site_label_2
_geom_bond_distance
O1 C1 1.3594(15)
O1 H1A 0.8400
O2 C8 1.2354(15)
N1 C8 1.3492(16)
N1 N2 1.3751(14)
N1 H1B 0.8800
N2 C7 1.2832(16)
C1 C2 1.3910(17)
C1 C6 1.4100(17)
C2 C3 1.3803(19)
C2 H2 0.9500
C3 C4 1.3944(19)
C3 H3 0.9500
C4 C5 1.3814(18)
C4 H4 0.9500
C5 C6 1.3991(18)
C5 H5 0.9500
C6 C7 1.4543(16)
C7 H7 0.9500
C8 C9 1.4998(17)
C9 H9A 0.9800
C9 H9B 0.9800
C9 H9C 0.9800
